data_2013915
loop_
_publ_author_name
'Annika K. Eriksson'
'Barbara M. Casari'
'Langer, Vratislav'

_publ_section_title
;
 Dirubidium aquapentachlorochromate(III) and dicaesium
 aquapentachlorochromate(III)
;
_journal_issue 4
_journal_name_full 'Acta Crystallographica Section C'
_journal_page_first i40
_journal_page_last i42
_journal_paper_doi 10.1107/S0108270104002987
_journal_volume 60
_journal_year 2004
_chemical_formula_iupac 'Cs2 [Cr Cl5 (H2 O)]'
_chemical_formula_moiety 'Cs2 Cr Cl5 O H2'
_chemical_formula_sum 'Cl5 Cr Cs2 H2 O'
_chemical_formula_weight 513.09
_chemical_name_systematic
;
Cesium aquapentachlorochromate(III)
;
_space_group_IT_number 63
_symmetry_cell_setting orthorhombic
_symmetry_space_group_name_Hall '-C 2c 2'
_symmetry_space_group_name_H-M 'C m c m'
_atom_sites_solution_primary direct
_atom_sites_solution_secondary difmap
_cell_angle_alpha 90.00
_cell_angle_beta 90.00
_cell_angle_gamma 90.00
_cell_formula_units_Z 4
_cell_length_a 7.3868(3)
_cell_length_b 17.1107(7)
_cell_length_c 7.9848(4)
_cell_measurement_reflns_used 3038
_cell_measurement_temperature 173(2)
_cell_measurement_theta_max 32.93
_cell_measurement_theta_min 2.38
_cell_volume 1009.23(8)
_computing_cell_refinement 'SAINT (Siemens, 1995)'
_computing_data_collection 'SMART (Siemens, 1995)'
_computing_data_reduction 'SAINT and SADABS (Sheldrick, 2002)'
_computing_molecular_graphics 'DIAMOND (Brandenburg, 2000)'
_computing_publication_material SHELXTL
_computing_structure_refinement SHELXTL
_computing_structure_solution 'SHELXTL (Bruker, 2001)'
_diffrn_ambient_temperature 173(2)
_diffrn_measured_fraction_theta_full 1.000
_diffrn_measured_fraction_theta_max 1.000
_diffrn_measurement_device_type 'Siemens SMART 1K CCD area-detector'
_diffrn_measurement_method '\w scans'
_diffrn_radiation_monochromator graphite
_diffrn_radiation_source 'fine-focus sealed tube'
_diffrn_radiation_type MoK\a
_diffrn_radiation_wavelength 0.71073
_diffrn_reflns_av_R_equivalents 0.0783
_diffrn_reflns_av_sigmaI/netI 0.0405
_diffrn_reflns_limit_h_max 10
_diffrn_reflns_limit_h_min -10
_diffrn_reflns_limit_k_max 24
_diffrn_reflns_limit_k_min -24
_diffrn_reflns_limit_l_max 11
_diffrn_reflns_limit_l_min -11
_diffrn_reflns_number 7414
_diffrn_reflns_theta_full 30.53
_diffrn_reflns_theta_max 30.53
_diffrn_reflns_theta_min 2.38
_diffrn_standards_number 0
_exptl_absorpt_coefficient_mu 9.498
_exptl_absorpt_correction_T_max 0.8706
_exptl_absorpt_correction_T_min 0.8328
_exptl_absorpt_correction_type multi-scan
_exptl_absorpt_process_details '(SADABS; Sheldrick, 2002)'
_exptl_crystal_colour red--violet
_exptl_crystal_density_diffrn 3.377
_exptl_crystal_density_method 'not measured'
_exptl_crystal_description 'rhombic octahedron'
_exptl_crystal_F_000 916
_exptl_crystal_size_max 0.02
_exptl_crystal_size_mid 0.02
_exptl_crystal_size_min 0.015
_refine_diff_density_max 2.882
_refine_diff_density_min -1.399
_refine_ls_extinction_method none
_refine_ls_goodness_of_fit_ref 1.036
_refine_ls_matrix_type full
_refine_ls_number_parameters 28
_refine_ls_number_reflns 883
_refine_ls_number_restraints 0
_refine_ls_restrained_S_all 1.036
_refine_ls_R_factor_all 0.0749
_refine_ls_R_factor_gt 0.0498
_refine_ls_shift/su_max 0.000
_refine_ls_shift/su_mean 0.000
_refine_ls_structure_factor_coef Fsqd
_refine_ls_weighting_details 'calc w=1/[\s^2^(Fo^2^)+(0.1P)^2^] where P=(Fo^2^+2Fc^2^)/3'
_refine_ls_weighting_scheme calc
_refine_ls_wR_factor_gt 0.1355
_refine_ls_wR_factor_ref 0.1508
_reflns_number_gt 686
_reflns_number_total 883
_reflns_threshold_expression I>2\s~I~
_cod_data_source_file bc1030.cif
_cod_data_source_block II
_cod_database_code 2013915
_cod_database_fobs_code 2013915

loop_
_symmetry_equiv_pos_as_xyz
'x, y, z'
'-x, -y, z+1/2'
'-x, y, -z+1/2'
'x, -y, -z'
'x+1/2, y+1/2, z'
'-x+1/2, -y+1/2, z+1/2'
'-x+1/2, y+1/2, -z+1/2'
'x+1/2, -y+1/2, -z'
'-x, -y, -z'
'x, y, -z-1/2'
'x, -y, z-1/2'
'-x, y, z'
'-x+1/2, -y+1/2, -z'
'x+1/2, y+1/2, -z-1/2'
'x+1/2, -y+1/2, z-1/2'
'-x+1/2, y+1/2, z'

loop_
_atom_site_label
_atom_site_fract_x
_atom_site_fract_y
_atom_site_fract_z
_atom_site_U_iso_or_equiv
_atom_site_adp_type
_atom_site_calc_flag
_atom_site_refinement_flags
_atom_site_occupancy
_atom_site_disorder_assembly
_atom_site_disorder_group
_atom_site_type_symbol
Cs1 0.0000 0.46927(6) 0.2500 0.0201(3) Uani d S 1 . . Cs
Cs2 0.0000 0.24580(5) -0.2500 0.0201(3) Uani d S 1 . . Cs
Cr 0.5000 0.61615(12) 0.2500 0.0093(4) Uani d S 1 . . Cr
Cl1 0.7222(3) 0.61091(11) 0.4586(3) 0.0213(4) Uani d . 1 . . Cl
Cl2 0.5000 0.7510(2) 0.2500 0.0169(7) Uani d S 1 . . Cl
O 0.5000 0.4955(5) 0.2500 0.0087(18) Uiso d S 1 . . O

loop_
_atom_site_aniso_label
_atom_site_aniso_U_11
_atom_site_aniso_U_22
_atom_site_aniso_U_33
_atom_site_aniso_U_12
_atom_site_aniso_U_13
_atom_site_aniso_U_23
Cs1 0.0278(6) 0.0191(5) 0.0134(5) 0.000 0.000 0.000
Cs2 0.0195(5) 0.0125(4) 0.0283(6) 0.000 0.000 0.000
Cr 0.0108(11) 0.0084(9) 0.0088(9) 0.000 0.000 0.000
Cl1 0.0220(10) 0.0195(8) 0.0224(9) 0.0045(7) -0.0112(7) -0.0027(7)
Cl2 0.0165(17) 0.0101(13) 0.024(2) 0.000 0.000 0.000

loop_
_atom_type_symbol
_atom_type_description
_atom_type_scat_dispersion_real
_atom_type_scat_dispersion_imag
_atom_type_scat_source
O O 0.0106 0.0060 'International Tables Vol C Tables 4.2.6.8 and 6.1.1.4'
H H 0.0000 0.0000 'International Tables Vol C Tables 4.2.6.8 and 6.1.1.4'
Cl Cl 0.1484 0.1585 'International Tables Vol C Tables 4.2.6.8 and 6.1.1.4'
Cr Cr 0.3209 0.6236 'International Tables Vol C Tables 4.2.6.8 and 6.1.1.4'
Cs Cs -0.3680 2.1192 'International Tables Vol C Tables 4.2.6.8 and 6.1.1.4'

loop_
_geom_angle_atom_site_label_1
_geom_angle_atom_site_label_2
_geom_angle_atom_site_label_3
_geom_angle_site_symmetry_1
_geom_angle_site_symmetry_3
_geom_angle
Cl1 Cs1 Cl1 11_465 9_666 132.29(7)
Cl1 Cs1 Cl1 11_465 4_466 86.62(7)
Cl1 Cs1 Cl1 9_666 4_466 74.44(8)
Cl1 Cs1 Cl1 11_465 2_664 74.44(8)
Cl1 Cs1 Cl1 9_666 2_664 86.62(7)
Cl1 Cs1 Cl1 4_466 2_664 132.29(7)
Cl1 Cs1 Cl1 11_465 12_655 159.74(5)
Cl1 Cs1 Cl1 9_666 12_655 66.96(6)
Cl1 Cs1 Cl1 4_466 12_655 107.51(4)
Cl1 Cs1 Cl1 2_664 12_655 104.23(6)
Cl1 Cs1 Cl1 11_465 3_655 107.51(4)
Cl1 Cs1 Cl1 9_666 3_655 104.23(6)
Cl1 Cs1 Cl1 4_466 3_655 159.74(5)
Cl1 Cs1 Cl1 2_664 3_655 66.96(6)
Cl1 Cs1 Cl1 12_655 3_655 55.36(7)
Cl1 Cs1 Cl1 11_465 10_456 66.96(6)
Cl1 Cs1 Cl1 9_666 10_456 159.74(5)
Cl1 Cs1 Cl1 4_466 10_456 104.23(6)
Cl1 Cs1 Cl1 2_664 10_456 107.51(4)
Cl1 Cs1 Cl1 12_655 10_456 94.96(7)
Cl1 Cs1 Cl1 3_655 10_456 69.81(7)
Cl1 Cs1 Cl1 11_465 1_455 104.23(6)
Cl1 Cs1 Cl1 9_666 1_455 107.51(4)
Cl1 Cs1 Cl1 4_466 1_455 66.96(6)
Cl1 Cs1 Cl1 2_664 1_455 159.74(5)
Cl1 Cs1 Cl1 12_655 1_455 69.81(7)
Cl1 Cs1 Cl1 3_655 1_455 94.96(7)
Cl1 Cs1 Cl1 10_456 1_455 55.36(7)
Cl1 Cs1 O 11_465 . 130.49(8)
Cl1 Cs1 O 9_666 . 56.52(9)
Cl1 Cs1 O 4_466 . 130.49(8)
Cl1 Cs1 O 2_664 . 56.52(9)
Cl1 Cs1 O 12_655 . 49.48(12)
Cl1 Cs1 O 3_655 . 49.48(12)
Cl1 Cs1 O 10_456 . 119.10(13)
Cl1 Cs1 O 1_455 . 119.10(13)
Cl1 Cs1 O 11_465 1_455 56.52(9)
Cl1 Cs1 O 9_666 1_455 130.49(8)
Cl1 Cs1 O 4_466 1_455 56.52(9)
Cl1 Cs1 O 2_664 1_455 130.49(8)
Cl1 Cs1 O 12_655 1_455 119.10(13)
Cl1 Cs1 O 3_655 1_455 119.10(13)
Cl1 Cs1 O 10_456 1_455 49.48(12)
Cl1 Cs1 O 1_455 1_455 49.48(12)
O Cs1 O . 1_455 166.1(3)
Cl1 Cs1 Cl2 11_465 5_445 66.14(4)
Cl1 Cs1 Cl2 9_666 5_445 66.14(4)
Cl1 Cs1 Cl2 4_466 5_445 66.14(4)
Cl1 Cs1 Cl2 2_664 5_445 66.14(4)
Cl1 Cs1 Cl2 12_655 5_445 132.52(4)
Cl1 Cs1 Cl2 3_655 5_445 132.52(4)
Cl1 Cs1 Cl2 10_456 5_445 132.52(4)
Cl1 Cs1 Cl2 1_455 5_445 132.52(4)
O Cs1 Cl2 . 5_445 96.94(14)
O Cs1 Cl2 1_455 5_445 96.94(14)
Cl1 Cs1 Cs1 11_465 9_566 140.03(4)
Cl1 Cs1 Cs1 9_666 9_566 55.92(4)
Cl1 Cs1 Cs1 4_466 9_566 55.92(4)
Cl1 Cs1 Cs1 2_664 9_566 140.03(4)
Cl1 Cs1 Cs1 12_655 9_566 51.59(4)
Cl1 Cs1 Cs1 3_655 9_566 106.08(4)
Cl1 Cs1 Cs1 10_456 9_566 106.08(4)
Cl1 Cs1 Cs1 1_455 9_566 51.59(4)
O Cs1 Cs1 . 9_566 88.24(4)
O Cs1 Cs1 1_455 9_566 88.24(4)
Cl2 Cs1 Cs1 5_445 9_566 104.76(3)
Cl1 Cs2 Cl1 2_664 9_665 55.04(6)
Cl1 Cs2 Cl1 2_664 4_465 94.30(7)
Cl1 Cs2 Cl1 9_665 4_465 69.39(6)
Cl1 Cs2 Cl1 2_664 11_465 69.39(6)
Cl1 Cs2 Cl1 9_665 11_465 94.30(7)
Cl1 Cs2 Cl1 4_465 11_465 55.04(6)
Cl1 Cs2 Cl1 2_664 16_544 167.54(6)
Cl1 Cs2 Cl1 9_665 16_544 112.95(3)
Cl1 Cs2 Cl1 4_465 16_544 83.11(4)
Cl1 Cs2 Cl1 11_465 16_544 117.82(3)
Cl1 Cs2 Cl1 2_664 5_444 117.82(3)
Cl1 Cs2 Cl1 9_665 5_444 83.11(4)
Cl1 Cs2 Cl1 4_465 5_444 112.95(3)
Cl1 Cs2 Cl1 11_465 5_444 167.54(6)
Cl1 Cs2 Cl1 16_544 5_444 53.21(7)
Cl1 Cs2 Cl1 2_664 7_545 112.95(3)
Cl1 Cs2 Cl1 9_665 7_545 167.54(6)
Cl1 Cs2 Cl1 4_465 7_545 117.82(3)
Cl1 Cs2 Cl1 11_465 7_545 83.11(4)
Cl1 Cs2 Cl1 16_544 7_545 78.81(6)
Cl1 Cs2 Cl1 5_444 7_545 101.95(7)
Cl1 Cs2 Cl1 2_664 14_446 83.11(4)
Cl1 Cs2 Cl1 9_665 14_446 117.82(3)
Cl1 Cs2 Cl1 4_465 14_446 167.54(6)
Cl1 Cs2 Cl1 11_465 14_446 112.95(3)
Cl1 Cs2 Cl1 16_544 14_446 101.95(7)
Cl1 Cs2 Cl1 5_444 14_446 78.81(6)
Cl1 Cs2 Cl1 7_545 14_446 53.21(7)
Cl1 Cs2 Cl2 2_664 9_665 54.61(5)
Cl1 Cs2 Cl2 9_665 9_665 54.61(5)
Cl1 Cs2 Cl2 4_465 9_665 123.99(6)
Cl1 Cs2 Cl2 11_465 9_665 123.99(6)
Cl1 Cs2 Cl2 16_544 9_665 117.20(5)
Cl1 Cs2 Cl2 5_444 9_665 63.99(5)
Cl1 Cs2 Cl2 7_545 9_665 117.20(5)
Cl1 Cs2 Cl2 14_446 9_665 63.99(5)
Cl1 Cs2 Cl2 2_664 9_565 123.99(6)
Cl1 Cs2 Cl2 9_665 9_565 123.99(6)
Cl1 Cs2 Cl2 4_465 9_565 54.61(5)
Cl1 Cs2 Cl2 11_465 9_565 54.61(5)
Cl1 Cs2 Cl2 16_544 9_565 63.99(5)
Cl1 Cs2 Cl2 5_444 9_565 117.20(5)
Cl1 Cs2 Cl2 7_545 9_565 63.99(5)
Cl1 Cs2 Cl2 14_446 9_565 117.20(5)
Cl2 Cs2 Cl2 9_665 9_565 178.31(11)
Cl1 Cs2 Cl2 2_664 5_445 61.50(5)
Cl1 Cs2 Cl2 9_665 5_445 116.53(5)
Cl1 Cs2 Cl2 4_465 5_445 116.53(5)
Cl1 Cs2 Cl2 11_465 5_445 61.50(5)
Cl1 Cs2 Cl2 16_544 5_445 130.44(6)
Cl1 Cs2 Cl2 5_444 5_445 130.44(6)
Cl1 Cs2 Cl2 7_545 5_445 51.64(5)
Cl1 Cs2 Cl2 14_446 5_445 51.64(5)
Cl2 Cs2 Cl2 9_665 5_445 89.9810(10)
Cl2 Cs2 Cl2 9_565 5_445 89.9810(10)
Cl1 Cs2 Cl2 2_664 5_444 116.53(5)
Cl1 Cs2 Cl2 9_665 5_444 61.50(5)
Cl1 Cs2 Cl2 4_465 5_444 61.50(5)
Cl1 Cs2 Cl2 11_465 5_444 116.53(5)
Cl1 Cs2 Cl2 16_544 5_444 51.64(5)
Cl1 Cs2 Cl2 5_444 5_444 51.64(5)
Cl1 Cs2 Cl2 7_545 5_444 130.44(6)
Cl1 Cs2 Cl2 14_446 5_444 130.44(6)
Cl2 Cs2 Cl2 9_665 5_444 89.9810(10)
Cl2 Cs2 Cl2 9_565 5_444 89.9810(10)
Cl2 Cs2 Cl2 5_445 5_444 177.44(11)
O Cr Cl2 . . 180.0000(10)
O Cr Cl1 . . 87.80(7)
Cl2 Cr Cl1 . . 92.20(7)
O Cr Cl1 . 3_655 87.80(7)
Cl2 Cr Cl1 . 3_655 92.20(7)
Cl1 Cr Cl1 . 3_655 175.61(13)
O Cr Cl1 . 12_655 87.80(7)
Cl2 Cr Cl1 . 12_655 92.20(7)
Cl1 Cr Cl1 . 12_655 89.08(11)
Cl1 Cr Cl1 3_655 12_655 90.75(11)
O Cr Cl1 . 10_556 87.80(7)
Cl2 Cr Cl1 . 10_556 92.20(7)
Cl1 Cr Cl1 . 10_556 90.75(11)
Cl1 Cr Cl1 3_655 10_556 89.08(11)
Cl1 Cr Cl1 12_655 10_556 175.61(13)
O Cr Cs2 . 9_665 122.60(2)
Cl2 Cr Cs2 . 9_665 57.40(2)
Cl1 Cr Cs2 . 9_665 55.23(6)
Cl1 Cr Cs2 3_655 9_665 127.70(6)
Cl1 Cr Cs2 12_655 9_665 127.70(6)
Cl1 Cr Cs2 10_556 9_665 55.23(6)
O Cr Cs2 . 9_565 122.60(2)
Cl2 Cr Cs2 . 9_565 57.40(2)
Cl1 Cr Cs2 . 9_565 127.70(6)
Cl1 Cr Cs2 3_655 9_565 55.23(6)
Cl1 Cr Cs2 12_655 9_565 55.23(6)
Cl1 Cr Cs2 10_556 9_565 127.70(6)
Cs2 Cr Cs2 9_665 9_565 114.80(5)
Cr Cl1 Cs1 . 9_666 158.12(9)
Cr Cl1 Cs1 . 1_655 95.55(7)
Cs1 Cl1 Cs1 9_666 1_655 72.49(4)
Cr Cl1 Cs2 . 9_665 92.54(7)
Cs1 Cl1 Cs2 9_666 9_665 104.34(6)
Cs1 Cl1 Cs2 1_655 9_665 85.37(5)
Cr Cl1 Cs2 . 5_556 96.52(7)
Cs1 Cl1 Cs2 9_666 5_556 95.17(5)
Cs1 Cl1 Cs2 1_655 5_556 167.61(6)
Cs2 Cl1 Cs2 9_665 5_556 96.89(4)
Cr Cl2 Cs2 . 9_665 90.84(5)
Cr Cl2 Cs2 . 9_565 90.84(5)
Cs2 Cl2 Cs2 9_665 9_565 178.31(11)
Cr Cl2 Cs1 . 5 180.0
Cs2 Cl2 Cs1 9_665 5 89.16(5)
Cs2 Cl2 Cs1 9_565 5 89.16(5)
Cr Cl2 Cs2 . 5_556 88.72(5)
Cs2 Cl2 Cs2 9_665 5_556 90.0190(10)
Cs2 Cl2 Cs2 9_565 5_556 90.0190(10)
Cs1 Cl2 Cs2 5 5_556 91.28(5)
Cr Cl2 Cs2 . 5 88.72(5)
Cs2 Cl2 Cs2 9_665 5 90.0190(10)
Cs2 Cl2 Cs2 9_565 5 90.0190(10)
Cs1 Cl2 Cs2 5 5 91.28(5)
Cs2 Cl2 Cs2 5_556 5 177.44(11)
Cr O Cs1 . 1_655 96.94(14)
Cr O Cs1 . . 96.94(14)
Cs1 O Cs1 1_655 . 166.1(3)

loop_
_geom_bond_atom_site_label_1
_geom_bond_atom_site_label_2
_geom_bond_site_symmetry_2
_geom_bond_distance
_geom_bond_publ_flag
Cs1 Cl1 11_465 3.392(2) y
Cs1 Cl1 9_666 3.392(2) ?
Cs1 Cl1 4_466 3.392(2) ?
Cs1 Cl1 2_664 3.392(2) ?
Cs1 Cl1 12_655 3.586(2) y
Cs1 Cl1 3_655 3.586(2) ?
Cs1 Cl1 10_456 3.586(2) ?
Cs1 Cl1 1_455 3.586(2) ?
Cs1 Cl2 5_445 3.734(4) y
Cs1 Cs1 9_566 4.1286(5) ?
Cs2 Cl1 2_664 3.605(2) y
Cs2 Cl1 9_665 3.605(2) ?
Cs2 Cl1 4_465 3.605(2) ?
Cs2 Cl1 11_465 3.605(2) ?
Cs2 Cl1 16_544 3.665(2) y
Cs2 Cl1 5_444 3.665(2) ?
Cs2 Cl1 7_545 3.665(2) ?
Cs2 Cl1 14_446 3.665(2) ?
Cs2 Cl2 9_665 3.69380(16) y
Cs2 Cl2 9_565 3.69380(16) ?
Cs2 Cl2 5_445 3.9934(2) y
Cs2 Cl2 5_444 3.9934(2) ?
Cr O . 2.064(10) y
Cr Cl2 . 2.308(4) y
Cr Cl1 . 2.340(2) y
Cr Cl1 3_655 2.340(2) ?
Cr Cl1 12_655 2.340(2) ?
Cr Cl1 10_556 2.340(2) ?
Cr Cs1 1_555 4.4674(13) ?
Cr Cs1 1_655 4.4674(13) ?
Cr Cs2 9_665 4.3841(12) ?
Cr Cs2 9_565 4.3841(12) ?
Cl1 Cs1 9_666 3.392(2) ?
Cl1 Cs1 1_655 3.586(2) ?
Cl1 Cs2 9_665 3.605(2) ?
Cl1 Cs2 5_556 3.666(2) ?
Cl2 Cs2 9_665 3.69380(16) ?
Cl2 Cs2 9_565 3.69380(16) ?
Cl2 Cs1 5 3.734(4) ?
Cl2 Cs2 5_556 3.9934(2) ?
Cl2 Cs2 5 3.9934(2) ?
O Cs1 1_655 3.7206(11) ?
